data_7245224
loop_
_publ_author_name
'Azzali, Alessandra'
'd'Agostino, Simone'
'Capacci, Mattia'
'Spinelli, Floriana'
'Ventura, Barbara'
'Grepioni, Fabrizia'

_publ_section_title
;
 Assembling photoactive materials from polycyclic aromatic hydrocarbons
 (PAHs): room temperature phosphorescence and excimer-emission in
 co-crystals with 1,4-diiodotetrafluorobenzene
;
_journal_name_full CrystEngComm
_journal_paper_doi 10.1039/D2CE00720G
_journal_year 2022
_chemical_formula_moiety 'C6 F4 I2, 4(C15 H12)'
_chemical_formula_sum 'C66 H48 F4 I2'
_chemical_formula_weight 1170.84
_chemical_name_systematic 'I2F4:MA 1:4'
_space_group_crystal_system triclinic
_space_group_IT_number 2
_space_group_name_Hall '-P 1'
_space_group_name_H-M_alt 'P -1'
_atom_sites_solution_hydrogens geom
_audit_creation_date 2022-03-15
_audit_creation_method
;
Olex2 1.2
(compiled 2018.05.29 svn.r3508 for OlexSys, GUI svn.r5506)
;
_audit_update_record
;
2022-04-12 deposited with the CCDC.	2022-07-15 downloaded from the CCDC.
;
_cell_angle_alpha 97.450(4)
_cell_angle_beta 103.319(5)
_cell_angle_gamma 98.140(5)
_cell_formula_units_Z 1
_cell_length_a 8.1105(5)
_cell_length_b 10.3429(5)
_cell_length_c 16.2211(8)
_cell_measurement_reflns_used 3484
_cell_measurement_temperature 300
_cell_measurement_theta_max 25.2540
_cell_measurement_theta_min 3.5620
_cell_volume 1292.05(13)
_computing_cell_refinement 'CrysAlisPro 1.171.40.69a (Rigaku OD, 2020)'
_computing_data_collection 'CrysAlisPro 1.171.40.69a (Rigaku OD, 2020)'
_computing_data_reduction 'CrysAlisPro 1.171.40.69a (Rigaku OD, 2020)'
_computing_molecular_graphics 'Olex2 (Dolomanov et al., 2009)'
_computing_publication_material 'Olex2 (Dolomanov et al., 2009)'
_computing_structure_refinement 'ShelXL (Sheldrick, 2015)'
_computing_structure_solution 'SHELXT  (Sheldrick, 2015)'
_diffrn_ambient_temperature 300.0
_diffrn_detector 'CCD plate'
_diffrn_detector_area_resol_mean 16.1340
_diffrn_detector_type Sapphire3
_diffrn_measured_fraction_theta_full 0.997
_diffrn_measured_fraction_theta_max 0.997
_diffrn_measurement_details
;
List of Runs (angles in degrees, time in seconds):

  # Type    Start    End  Width  t~exp~   \w     \q     \k     \f   Frames
#--------------------------------------------------------------------------
  1  \w    -39.00  46.00   1.00    5.51    --   17.77 -77.00 -90.00   85
  2  \w     -8.00  20.00   1.00    5.51    --   17.77  77.00  30.00   28
  3  \w     -4.00  32.00   1.00    5.51    --   17.77  77.00-120.00   36
  4  \w      0.00  35.00   1.00    5.51    --   17.77  77.00 120.00   35
  5  \w    -50.00  35.00   1.00    5.51    --   17.77 -38.00 120.00   85
  6  \w    -51.00  36.00   1.00    5.51    --   17.77 -57.00  30.00   87
;
_diffrn_measurement_device 'four-circle diffractometer'
_diffrn_measurement_device_type 'Xcalibur, Sapphire3'
_diffrn_measurement_method '\w scans'
_diffrn_orient_matrix_type 'CrysAlisPro convention (1999,Acta A55,543-557)'
_diffrn_orient_matrix_UB_11 0.0911754000
_diffrn_orient_matrix_UB_12 0.0104058000
_diffrn_orient_matrix_UB_13 0.0134974000
_diffrn_orient_matrix_UB_21 0.0035492000
_diffrn_orient_matrix_UB_22 0.0682500000
_diffrn_orient_matrix_UB_23 -0.0025277000
_diffrn_orient_matrix_UB_31 -0.0038349000
_diffrn_orient_matrix_UB_32 0.0131535000
_diffrn_orient_matrix_UB_33 0.0434697000
_diffrn_radiation_monochromator graphite
_diffrn_radiation_probe x-ray
_diffrn_radiation_type MoK\a
_diffrn_radiation_wavelength 0.71073
_diffrn_reflns_av_R_equivalents 0.0236
_diffrn_reflns_av_unetI/netI 0.0437
_diffrn_reflns_Laue_measured_fraction_full 0.997
_diffrn_reflns_Laue_measured_fraction_max 0.997
_diffrn_reflns_limit_h_max 9
_diffrn_reflns_limit_h_min -9
_diffrn_reflns_limit_k_max 12
_diffrn_reflns_limit_k_min -12
_diffrn_reflns_limit_l_max 19
_diffrn_reflns_limit_l_min -19
_diffrn_reflns_number 8611
_diffrn_reflns_point_group_measured_fraction_full 0.997
_diffrn_reflns_point_group_measured_fraction_max 0.997
_diffrn_reflns_theta_full 24.999
_diffrn_reflns_theta_max 24.999
_diffrn_reflns_theta_min 3.411
_diffrn_source 'fine-focus sealed X-ray tube'
_diffrn_source_type 'Enhance (Mo) X-ray Source'
_exptl_absorpt_coefficient_mu 1.274
_exptl_absorpt_correction_T_max 1.00000
_exptl_absorpt_correction_T_min 0.97806
_exptl_absorpt_correction_type multi-scan
_exptl_absorpt_process_details
;
CrysAlisPro 1.171.40.69a (Rigaku Oxford Diffraction, 2020)
Empirical absorption correction using spherical harmonics,
 implemented in SCALE3 ABSPACK scaling algorithm.
;
_exptl_crystal_colour 'clear light colourless'
_exptl_crystal_colour_lustre clear
_exptl_crystal_colour_modifier light
_exptl_crystal_colour_primary colourless
_exptl_crystal_density_diffrn 1.505
_exptl_crystal_description plate
_exptl_crystal_F_000 586
_exptl_crystal_preparation '1:4 BM 90 min at 20 Hz'
_exptl_crystal_recrystallization_method 'Slow evaporation Chloroform:Ethanol'
_exptl_crystal_size_max 0.5
_exptl_crystal_size_mid 0.5
_exptl_crystal_size_min 0.2
_refine_diff_density_max 1.081
_refine_diff_density_min -0.970
_refine_diff_density_rms 0.060
_refine_ls_extinction_coef 0.0029(4)
_refine_ls_extinction_expression Fc^*^=kFc[1+0.001xFc^2^\l^3^/sin(2\q)]^-1/4^
_refine_ls_extinction_method 'SHELXL-2016/6 (Sheldrick 2016)'
_refine_ls_goodness_of_fit_ref 1.074
_refine_ls_hydrogen_treatment constr
_refine_ls_matrix_type full
_refine_ls_number_parameters 328
_refine_ls_number_reflns 4551
_refine_ls_number_restraints 276
_refine_ls_restrained_S_all 1.045
_refine_ls_R_factor_all 0.0727
_refine_ls_R_factor_gt 0.0529
_refine_ls_shift/su_max 0.000
_refine_ls_shift/su_mean 0.000
_refine_ls_structure_factor_coef Fsqd
_refine_ls_weighting_details 'w=1/[\s^2^(Fo^2^)+(0.0223P)^2^+1.9755P] where P=(Fo^2^+2Fc^2^)/3'
_refine_ls_weighting_scheme calc
_refine_ls_wR_factor_gt 0.0955
_refine_ls_wR_factor_ref 0.1035
_reflns_Friedel_coverage 0.000
_reflns_number_gt 3509
_reflns_number_total 4551
_reflns_threshold_expression 'I > 2\s(I)'
_cod_data_source_file d2ce00720g2.cif
_cod_data_source_block (MA)4-I2F4
_cod_original_cell_volume 1292.05(12)
_cod_database_code 7245224
_shelx_shelxl_version_number 2016/6
_shelx_space_group_comment
;
The symmetry employed for this shelxl refinement is uniquely defined
by the following loop, which should always be used as a source of
symmetry information in preference to the above space-group names.
They are only intended as comments.
;
_shelx_estimated_absorpt_t_max 0.785
_shelx_estimated_absorpt_t_min 0.568
_reflns_odcompleteness_completeness 99.77
_reflns_odcompleteness_iscentric 1
_reflns_odcompleteness_theta 26.32
_olex2_refinement_description
;
1. Fixed Uiso
 At 1.2 times of:
  All C(H) groups
 At 1.5 times of:
  All C(H,H,H) groups
2. Rigid body (RIGU) restrains
 C19, C16, H16, C17, C21, H17, C18, C20, H21, H18, C25, C22, C24, C26, H22,
 C23, C30, H26A, H26B, H26C, C27, C29, H30, H27, C28, H29, H28
 with sigma for 1-2 distances of 0.004 and sigma for 1-3 distances of 0.004
 F2, I1, C32, C31, C33, F1
 with sigma for 1-2 distances of 0.004 and sigma for 1-3 distances of 0.004
 C13, C1, H1, C2, C6, H2, C3, C5, C7, H3, C4, C10, H7, C8, H4, C9, C11, C12,
 C15, H11A, H11B, H11C, H12, C14, H15, H13, H14
 with sigma for 1-2 distances of 0.004 and sigma for 1-3 distances of 0.004
3.a Aromatic/amide H refined with riding coordinates:
 C1(H1), C2(H2), C3(H3), C4(H4), C7(H7), C12(H12), C13(H13), C14(H14),
 C15(H15), C16(H16), C17(H17), C18(H18), C21(H21), C22(H22), C27(H27), C28(H28),
  C29(H29), C30(H30)
3.b Idealised Me refined as rotating group:
 C11(H11A,H11B,H11C), C26(H26A,H26B,H26C)
;
_olex2_submission_special_instructions 'No special instructions were received'
_oxdiff_exptl_absorpt_empirical_details
;
Empirical correction (ABSPACK) includes:
- Absorption correction using spherical harmonics
- Frame scaling
;
_oxdiff_exptl_absorpt_empirical_full_max 1.080
_oxdiff_exptl_absorpt_empirical_full_min 0.937

loop_
_space_group_symop_operation_xyz
'x, y, z'
'-x, -y, -z'

loop_
_atom_site_label
_atom_site_type_symbol
_atom_site_fract_x
_atom_site_fract_y
_atom_site_fract_z
_atom_site_U_iso_or_equiv
_atom_site_adp_type
_atom_site_occupancy
_atom_site_site_symmetry_order
_atom_site_calc_flag
_atom_site_refinement_flags_posn
_atom_site_refinement_flags_adp
_atom_site_refinement_flags_occupancy
_atom_site_disorder_assembly
_atom_site_disorder_group
I1 I 0.59482(6) 0.74182(4) 0.37007(3) 0.0832(2) Uani 1 1 d . U . . .
F1 F 0.2523(4) 0.8635(3) 0.36347(19) 0.0816(9) Uani 1 1 d . U . . .
F2 F 0.8184(4) 0.9393(3) 0.5377(2) 0.0849(9) Uani 1 1 d . U . . .
C1 C -0.4990(8) 0.7932(5) -0.0303(3) 0.0723(15) Uani 1 1 d . U . . .
H1 H -0.411683 0.852237 -0.040871 0.087 Uiso 1 1 calc R U . . .
C2 C -0.6604(8) 0.7809(6) -0.0780(4) 0.0786(16) Uani 1 1 d . U . . .
H2 H -0.683747 0.830941 -0.121541 0.094 Uiso 1 1 calc R U . . .
C3 C -0.7944(8) 0.6935(6) -0.0630(4) 0.0773(15) Uani 1 1 d . U . . .
H3 H -0.906199 0.685650 -0.096568 0.093 Uiso 1 1 calc R U . . .
C4 C -0.7612(7) 0.6206(5) 0.0002(3) 0.0646(13) Uani 1 1 d . U . . .
H4 H -0.851906 0.563339 0.009472 0.078 Uiso 1 1 calc R U . . .
C5 C -0.5933(6) 0.6279(4) 0.0530(3) 0.0497(10) Uani 1 1 d . U . . .
C6 C -0.4591(7) 0.7174(5) 0.0365(3) 0.0551(11) Uani 1 1 d . U . . .
C7 C -0.2926(7) 0.7288(5) 0.0859(3) 0.0621(13) Uani 1 1 d . U . . .
H7 H -0.205554 0.788362 0.075574 0.075 Uiso 1 1 calc R U . . .
C8 C -0.2512(6) 0.6539(5) 0.1507(3) 0.0548(11) Uani 1 1 d . U . . .
C9 C -0.3857(6) 0.5630(4) 0.1663(3) 0.0516(11) Uani 1 1 d . U . . .
C10 C -0.5560(6) 0.5522(4) 0.1181(3) 0.0517(11) Uani 1 1 d . U . . .
C11 C -0.6988(7) 0.4572(6) 0.1355(4) 0.0735(15) Uani 1 1 d . U . . .
H11A H -0.752718 0.392962 0.084669 0.110 Uiso 1 1 calc GR U . . .
H11B H -0.782681 0.505502 0.151318 0.110 Uiso 1 1 calc GR U . . .
H11C H -0.651749 0.412802 0.181536 0.110 Uiso 1 1 calc GR U . . .
C12 C -0.0806(7) 0.6661(6) 0.2013(3) 0.0720(15) Uani 1 1 d . U . . .
H12 H 0.006571 0.726074 0.191343 0.086 Uiso 1 1 calc R U . . .
C13 C -0.0418(8) 0.5932(6) 0.2632(3) 0.0770(15) Uani 1 1 d . U . . .
H13 H 0.071103 0.603136 0.295730 0.092 Uiso 1 1 calc R U . . .
C14 C -0.1712(8) 0.5022(6) 0.2790(3) 0.0742(15) Uani 1 1 d . U . . .
H14 H -0.143084 0.451149 0.321600 0.089 Uiso 1 1 calc R U . . .
C15 C -0.3362(7) 0.4874(5) 0.2331(3) 0.0620(13) Uani 1 1 d . U . . .
H15 H -0.419865 0.426662 0.245057 0.074 Uiso 1 1 calc R U . . .
C16 C 1.1924(7) 0.6398(6) 0.5100(3) 0.0723(14) Uani 1 1 d . U . . .
H16 H 1.139602 0.573821 0.462927 0.087 Uiso 1 1 calc R U . . .
C17 C 1.0990(7) 0.7342(6) 0.5375(4) 0.0776(16) Uani 1 1 d . U . . .
H17 H 0.986209 0.732319 0.507085 0.093 Uiso 1 1 calc R U . . .
C18 C 1.1722(7) 0.8275(6) 0.6075(4) 0.0732(15) Uani 1 1 d . U . . .
H18 H 1.108229 0.888214 0.625740 0.088 Uiso 1 1 calc R U . . .
C19 C 1.3456(6) 0.8344(5) 0.6540(3) 0.0542(11) Uani 1 1 d . U . . .
C20 C 1.4432(6) 0.7419(4) 0.6249(3) 0.0483(10) Uani 1 1 d . U . . .
C21 C 1.3578(7) 0.6443(5) 0.5515(3) 0.0610(12) Uani 1 1 d . U . . .
H21 H 1.417912 0.581967 0.531662 0.073 Uiso 1 1 calc R U . . .
C22 C 1.4236(7) 0.9312(5) 0.7258(3) 0.0617(12) Uani 1 1 d . U . . .
H22 H 1.360042 0.991881 0.744422 0.074 Uiso 1 1 calc R U . . .
C23 C 1.5925(7) 0.9393(4) 0.7701(3) 0.0559(11) Uani 1 1 d . U . . .
C24 C 1.6913(6) 0.8477(4) 0.7408(3) 0.0497(10) Uani 1 1 d . U . . .
C25 C 1.6158(6) 0.7497(4) 0.6686(3) 0.0472(10) Uani 1 1 d . U . . .
C26 C 1.7177(7) 0.6514(5) 0.6379(3) 0.0727(15) Uani 1 1 d . U . . .
H26A H 1.661632 0.563225 0.637924 0.109 Uiso 1 1 calc GR U . . .
H26B H 1.831441 0.667748 0.675475 0.109 Uiso 1 1 calc GR U . . .
H26C H 1.725040 0.660543 0.580629 0.109 Uiso 1 1 calc GR U . . .
C27 C 1.6741(9) 1.0380(5) 0.8449(4) 0.0752(15) Uani 1 1 d . U . . .
H27 H 1.611875 1.099380 0.863942 0.090 Uiso 1 1 calc R U . . .
C28 C 1.8384(9) 1.0432(6) 0.8877(4) 0.0837(17) Uani 1 1 d . U . . .
H28 H 1.887781 1.106793 0.936500 0.100 Uiso 1 1 calc R U . . .
C29 C 1.9346(8) 0.9546(6) 0.8596(4) 0.0800(16) Uani 1 1 d . U . . .
H29 H 2.048442 0.959794 0.889595 0.096 Uiso 1 1 calc R U . . .
C30 C 1.8655(7) 0.8607(5) 0.7893(3) 0.0653(13) Uani 1 1 d . U . . .
H30 H 1.933427 0.802774 0.771811 0.078 Uiso 1 1 calc R U . . .
C31 C 0.3785(6) 0.9294(4) 0.4310(3) 0.0522(11) Uani 1 1 d . U . . .
C32 C 0.5381(6) 0.8957(4) 0.4483(3) 0.0501(11) Uani 1 1 d . U . . .
C33 C 0.6602(6) 0.9678(5) 0.5178(3) 0.0521(11) Uani 1 1 d . U . . .

loop_
_atom_site_aniso_label
_atom_site_aniso_U_11
_atom_site_aniso_U_22
_atom_site_aniso_U_33
_atom_site_aniso_U_23
_atom_site_aniso_U_13
_atom_site_aniso_U_12
I1 0.1146(4) 0.0590(2) 0.0876(3) 0.00192(19) 0.0487(3) 0.0253(2)
F1 0.074(2) 0.078(2) 0.0726(19) -0.0045(16) -0.0030(16) -0.0014(17)
F2 0.0559(19) 0.090(2) 0.110(2) 0.0153(19) 0.0147(17) 0.0298(17)
C1 0.078(4) 0.068(3) 0.081(4) 0.029(3) 0.031(3) 0.012(3)
C2 0.091(4) 0.077(4) 0.079(4) 0.030(3) 0.025(3) 0.030(3)
C3 0.070(4) 0.088(4) 0.079(4) 0.023(3) 0.017(3) 0.026(3)
C4 0.062(3) 0.061(3) 0.074(3) 0.010(3) 0.024(3) 0.012(3)
C5 0.053(3) 0.045(2) 0.053(3) 0.002(2) 0.020(2) 0.010(2)
C6 0.066(3) 0.047(3) 0.056(3) 0.006(2) 0.025(2) 0.007(2)
C7 0.064(3) 0.051(3) 0.073(3) 0.014(2) 0.026(3) -0.004(3)
C8 0.063(3) 0.048(3) 0.051(3) 0.004(2) 0.016(2) 0.002(2)
C9 0.062(3) 0.048(3) 0.048(2) 0.002(2) 0.025(2) 0.008(2)
C10 0.057(3) 0.048(3) 0.056(3) 0.007(2) 0.028(2) 0.009(2)
C11 0.061(3) 0.085(4) 0.082(4) 0.028(3) 0.030(3) 0.004(3)
C12 0.059(3) 0.075(4) 0.072(3) 0.012(3) 0.008(3) -0.007(3)
C13 0.068(4) 0.089(4) 0.064(3) 0.010(3) 0.002(3) 0.007(3)
C14 0.089(4) 0.078(4) 0.058(3) 0.016(3) 0.018(3) 0.018(3)
C15 0.078(3) 0.062(3) 0.053(3) 0.013(2) 0.028(3) 0.011(3)
C16 0.061(3) 0.083(4) 0.065(3) 0.016(3) 0.005(3) 0.001(3)
C17 0.051(3) 0.103(5) 0.084(4) 0.046(3) 0.009(3) 0.018(3)
C18 0.064(3) 0.084(4) 0.088(4) 0.036(3) 0.030(3) 0.028(3)
C19 0.056(3) 0.054(3) 0.065(3) 0.027(2) 0.026(2) 0.016(2)
C20 0.049(3) 0.051(3) 0.051(2) 0.020(2) 0.019(2) 0.009(2)
C21 0.060(3) 0.069(3) 0.056(3) 0.013(2) 0.016(2) 0.012(3)
C22 0.075(3) 0.051(3) 0.077(3) 0.023(2) 0.040(3) 0.025(3)
C23 0.074(3) 0.044(3) 0.057(3) 0.014(2) 0.029(2) 0.009(2)
C24 0.056(3) 0.046(2) 0.053(3) 0.020(2) 0.019(2) 0.011(2)
C25 0.052(3) 0.045(2) 0.050(2) 0.013(2) 0.021(2) 0.010(2)
C26 0.063(3) 0.072(4) 0.084(4) 0.002(3) 0.021(3) 0.018(3)
C27 0.104(4) 0.054(3) 0.076(4) 0.008(3) 0.045(3) 0.010(3)
C28 0.105(5) 0.065(4) 0.067(4) -0.002(3) 0.017(3) -0.015(3)
C29 0.079(4) 0.070(4) 0.075(4) 0.013(3) 0.001(3) -0.007(3)
C30 0.069(3) 0.053(3) 0.069(3) 0.011(2) 0.011(3) 0.008(3)
C31 0.052(3) 0.047(3) 0.051(3) 0.008(2) 0.007(2) -0.002(2)
C32 0.060(3) 0.042(2) 0.055(3) 0.011(2) 0.024(2) 0.015(2)
C33 0.043(3) 0.054(3) 0.065(3) 0.020(2) 0.015(2) 0.015(2)

loop_
_atom_type_symbol
_atom_type_description
_atom_type_scat_dispersion_real
_atom_type_scat_dispersion_imag
_atom_type_scat_source
C C 0.0033 0.0016 'International Tables Vol C Tables 4.2.6.8 and 6.1.1.4'
H H 0.0000 0.0000 'International Tables Vol C Tables 4.2.6.8 and 6.1.1.4'
F F 0.0171 0.0103 'International Tables Vol C Tables 4.2.6.8 and 6.1.1.4'
I I -0.4742 1.8119 'International Tables Vol C Tables 4.2.6.8 and 6.1.1.4'

loop_
_geom_angle_atom_site_label_1
_geom_angle_atom_site_label_2
_geom_angle_atom_site_label_3
_geom_angle
_geom_angle_site_symmetry_1
_geom_angle_site_symmetry_3
_geom_angle_publ_flag
C2 C1 H1 119.5 . . ?
C2 C1 C6 120.9(5) . . ?
C6 C1 H1 119.5 . . ?
C1 C2 H2 119.6 . . ?
C1 C2 C3 120.7(5) . . ?
C3 C2 H2 119.6 . . ?
C2 C3 H3 120.1 . . ?
C4 C3 C2 119.9(6) . . ?
C4 C3 H3 120.1 . . ?
C3 C4 H4 118.7 . . ?
C3 C4 C5 122.5(5) . . ?
C5 C4 H4 118.7 . . ?
C4 C5 C6 116.6(4) . . ?
C10 C5 C4 123.3(4) . . ?
C10 C5 C6 120.1(4) . . ?
C5 C6 C1 119.4(5) . . ?
C7 C6 C1 121.4(5) . . ?
C7 C6 C5 119.2(4) . . ?
C6 C7 H7 119.0 . . ?
C6 C7 C8 122.1(4) . . ?
C8 C7 H7 119.0 . . ?
C7 C8 C9 118.6(5) . . ?
C7 C8 C12 121.9(5) . . ?
C12 C8 C9 119.5(5) . . ?
C8 C9 C15 116.5(5) . . ?
C10 C9 C8 120.1(4) . . ?
C10 C9 C15 123.4(4) . . ?
C5 C10 C9 119.9(4) . . ?
C5 C10 C11 120.0(4) . . ?
C9 C10 C11 120.1(4) . . ?
C10 C11 H11A 109.5 . . ?
C10 C11 H11B 109.5 . . ?
C10 C11 H11C 109.5 . . ?
H11A C11 H11B 109.5 . . ?
H11A C11 H11C 109.5 . . ?
H11B C11 H11C 109.5 . . ?
C8 C12 H12 119.3 . . ?
C13 C12 C8 121.5(5) . . ?
C13 C12 H12 119.3 . . ?
C12 C13 H13 120.0 . . ?
C12 C13 C14 120.1(5) . . ?
C14 C13 H13 120.0 . . ?
C13 C14 H14 119.6 . . ?
C15 C14 C13 120.9(5) . . ?
C15 C14 H14 119.6 . . ?
C9 C15 H15 119.2 . . ?
C14 C15 C9 121.6(5) . . ?
C14 C15 H15 119.2 . . ?
C17 C16 H16 119.8 . . ?
C21 C16 H16 119.8 . . ?
C21 C16 C17 120.5(6) . . ?
C16 C17 H17 119.8 . . ?
C18 C17 C16 120.3(5) . . ?
C18 C17 H17 119.8 . . ?
C17 C18 H18 119.5 . . ?
C17 C18 C19 121.0(5) . . ?
C19 C18 H18 119.5 . . ?
C18 C19 C20 119.1(5) . . ?
C22 C19 C18 121.6(5) . . ?
C22 C19 C20 119.3(5) . . ?
C21 C20 C19 117.3(4) . . ?
C25 C20 C19 119.7(4) . . ?
C25 C20 C21 123.0(4) . . ?
C16 C21 C20 121.8(5) . . ?
C16 C21 H21 119.1 . . ?
C20 C21 H21 119.1 . . ?
C19 C22 H22 119.2 . . ?
C23 C22 C19 121.7(5) . . ?
C23 C22 H22 119.2 . . ?
C22 C23 C24 119.3(5) . . ?
C22 C23 C27 122.2(5) . . ?
C24 C23 C27 118.5(5) . . ?
C23 C24 C30 116.8(4) . . ?
C25 C24 C23 120.1(4) . . ?
C25 C24 C30 123.1(4) . . ?
C20 C25 C26 119.5(4) . . ?
C24 C25 C20 119.9(4) . . ?
C24 C25 C26 120.6(4) . . ?
C25 C26 H26A 109.5 . . ?
C25 C26 H26B 109.5 . . ?
C25 C26 H26C 109.5 . . ?
H26A C26 H26B 109.5 . . ?
H26A C26 H26C 109.5 . . ?
H26B C26 H26C 109.5 . . ?
C23 C27 H27 119.4 . . ?
C28 C27 C23 121.3(6) . . ?
C28 C27 H27 119.4 . . ?
C27 C28 H28 119.8 . . ?
C27 C28 C29 120.5(6) . . ?
C29 C28 H28 119.8 . . ?
C28 C29 H29 119.5 . . ?
C30 C29 C28 120.9(6) . . ?
C30 C29 H29 119.5 . . ?
C24 C30 H30 119.0 . . ?
C29 C30 C24 122.1(5) . . ?
C29 C30 H30 119.0 . . ?
F1 C31 C32 121.3(4) . . ?
F1 C31 C33 117.2(4) . 2_676 ?
C32 C31 C33 121.5(4) . 2_676 ?
C31 C32 I1 121.0(4) . . ?
C31 C32 C33 118.0(4) . . ?
C33 C32 I1 121.0(3) . . ?
F2 C33 C31 118.9(4) . 2_676 ?
F2 C33 C32 120.5(4) . . ?
C32 C33 C31 120.6(4) . 2_676 ?

loop_
_geom_bond_atom_site_label_1
_geom_bond_atom_site_label_2
_geom_bond_distance
_geom_bond_site_symmetry_2
_geom_bond_publ_flag
I1 C32 2.075(4) . ?
F1 C31 1.343(5) . ?
F2 C33 1.334(5) . ?
C1 H1 0.9300 . ?
C1 C2 1.337(7) . ?
C1 C6 1.423(7) . ?
C2 H2 0.9300 . ?
C2 C3 1.399(8) . ?
C3 H3 0.9300 . ?
C3 C4 1.351(7) . ?
C4 H4 0.9300 . ?
C4 C5 1.418(7) . ?
C5 C6 1.423(6) . ?
C5 C10 1.398(6) . ?
C6 C7 1.382(7) . ?
C7 H7 0.9300 . ?
C7 C8 1.392(6) . ?
C8 C9 1.427(6) . ?
C8 C12 1.416(7) . ?
C9 C10 1.403(6) . ?
C9 C15 1.433(6) . ?
C10 C11 1.512(6) . ?
C11 H11A 0.9600 . ?
C11 H11B 0.9600 . ?
C11 H11C 0.9600 . ?
C12 H12 0.9300 . ?
C12 C13 1.338(7) . ?
C13 H13 0.9300 . ?
C13 C14 1.400(7) . ?
C14 H14 0.9300 . ?
C14 C15 1.350(7) . ?
C15 H15 0.9300 . ?
C16 H16 0.9300 . ?
C16 C17 1.406(8) . ?
C16 C21 1.346(7) . ?
C17 H17 0.9300 . ?
C17 C18 1.348(8) . ?
C18 H18 0.9300 . ?
C18 C19 1.422(7) . ?
C19 C20 1.427(6) . ?
C19 C22 1.392(7) . ?
C20 C21 1.423(6) . ?
C20 C25 1.402(6) . ?
C21 H21 0.9300 . ?
C22 H22 0.9300 . ?
C22 C23 1.377(7) . ?
C23 C24 1.428(6) . ?
C23 C27 1.439(7) . ?
C24 C25 1.400(6) . ?
C24 C30 1.428(7) . ?
C25 C26 1.504(6) . ?
C26 H26A 0.9600 . ?
C26 H26B 0.9600 . ?
C26 H26C 0.9600 . ?
C27 H27 0.9300 . ?
C27 C28 1.343(8) . ?
C28 H28 0.9300 . ?
C28 C29 1.383(8) . ?
C29 H29 0.9300 . ?
C29 C30 1.350(7) . ?
C30 H30 0.9300 . ?
C31 C32 1.364(6) . ?
C31 C33 1.380(6) 2_676 ?
C32 C33 1.366(6) . ?

loop_
_geom_torsion_atom_site_label_1
_geom_torsion_atom_site_label_2
_geom_torsion_atom_site_label_3
_geom_torsion_atom_site_label_4
_geom_torsion
_geom_torsion_site_symmetry_1
_geom_torsion_site_symmetry_2
_geom_torsion_site_symmetry_3
_geom_torsion_site_symmetry_4
_geom_torsion_publ_flag
I1 C32 C33 F2 -1.0(6) . . . . ?
I1 C32 C33 C31 179.5(3) . . . 2_676 ?
F1 C31 C32 I1 0.7(6) . . . . ?
F1 C31 C32 C33 179.6(4) . . . . ?
C1 C2 C3 C4 0.0(9) . . . . ?
C1 C6 C7 C8 -179.1(5) . . . . ?
C2 C1 C6 C5 -0.4(8) . . . . ?
C2 C1 C6 C7 179.6(5) . . . . ?
C2 C3 C4 C5 -0.4(8) . . . . ?
C3 C4 C5 C6 0.3(7) . . . . ?
C3 C4 C5 C10 -179.3(5) . . . . ?
C4 C5 C6 C1 0.1(6) . . . . ?
C4 C5 C6 C7 -180.0(4) . . . . ?
C4 C5 C10 C9 178.6(4) . . . . ?
C4 C5 C10 C11 -0.5(7) . . . . ?
C5 C6 C7 C8 1.0(7) . . . . ?
C6 C1 C2 C3 0.4(9) . . . . ?
C6 C5 C10 C9 -1.0(6) . . . . ?
C6 C5 C10 C11 179.9(4) . . . . ?
C6 C7 C8 C9 -0.2(7) . . . . ?
C6 C7 C8 C12 -179.8(5) . . . . ?
C7 C8 C9 C10 -1.2(6) . . . . ?
C7 C8 C9 C15 179.4(4) . . . . ?
C7 C8 C12 C13 -179.7(5) . . . . ?
C8 C9 C10 C5 1.7(6) . . . . ?
C8 C9 C10 C11 -179.2(4) . . . . ?
C8 C9 C15 C14 0.4(7) . . . . ?
C8 C12 C13 C14 0.2(9) . . . . ?
C9 C8 C12 C13 0.7(8) . . . . ?
C10 C5 C6 C1 179.7(4) . . . . ?
C10 C5 C6 C7 -0.4(6) . . . . ?
C10 C9 C15 C14 -179.0(5) . . . . ?
C12 C8 C9 C10 178.5(4) . . . . ?
C12 C8 C9 C15 -0.9(6) . . . . ?
C12 C13 C14 C15 -0.7(9) . . . . ?
C13 C14 C15 C9 0.4(8) . . . . ?
C15 C9 C10 C5 -178.9(4) . . . . ?
C15 C9 C10 C11 0.2(7) . . . . ?
C16 C17 C18 C19 1.4(8) . . . . ?
C17 C16 C21 C20 1.2(8) . . . . ?
C17 C18 C19 C20 0.8(7) . . . . ?
C17 C18 C19 C22 179.2(5) . . . . ?
C18 C19 C20 C21 -2.0(6) . . . . ?
C18 C19 C20 C25 178.3(4) . . . . ?
C18 C19 C22 C23 -178.9(4) . . . . ?
C19 C20 C21 C16 1.0(7) . . . . ?
C19 C20 C25 C24 0.3(6) . . . . ?
C19 C20 C25 C26 179.6(4) . . . . ?
C19 C22 C23 C24 1.1(7) . . . . ?
C19 C22 C23 C27 -179.4(4) . . . . ?
C20 C19 C22 C23 -0.6(7) . . . . ?
C21 C16 C17 C18 -2.4(8) . . . . ?
C21 C20 C25 C24 -179.5(4) . . . . ?
C21 C20 C25 C26 -0.1(7) . . . . ?
C22 C19 C20 C21 179.7(4) . . . . ?
C22 C19 C20 C25 -0.1(6) . . . . ?
C22 C23 C24 C25 -0.9(6) . . . . ?
C22 C23 C24 C30 -179.9(4) . . . . ?
C22 C23 C27 C28 179.2(5) . . . . ?
C23 C24 C25 C20 0.2(6) . . . . ?
C23 C24 C25 C26 -179.2(4) . . . . ?
C23 C24 C30 C29 0.2(7) . . . . ?
C23 C27 C28 C29 1.2(9) . . . . ?
C24 C23 C27 C28 -1.2(7) . . . . ?
C25 C20 C21 C16 -179.3(5) . . . . ?
C25 C24 C30 C29 -178.8(5) . . . . ?
C27 C23 C24 C25 179.5(4) . . . . ?
C27 C23 C24 C30 0.5(6) . . . . ?
C27 C28 C29 C30 -0.5(9) . . . . ?
C28 C29 C30 C24 -0.2(8) . . . . ?
C30 C24 C25 C20 179.2(4) . . . . ?
C30 C24 C25 C26 -0.2(7) . . . . ?
C31 C32 C33 F2 -180.0(4) . . . . ?
C31 C32 C33 C31 0.6(7) . . . 2_676 ?
C33 C31 C32 I1 -179.5(3) 2_676 . . . ?
C33 C31 C32 C33 -0.6(7) 2_676 . . . ?
